data_2008755
loop_
_publ_author_name
'H\"oller, Ulrich'
'Wright, Anthony D.'
'K\"onig, Gabriele M.'
'Jones, Peter G.'

_publ_section_title
;
 Colletoketol
;
_journal_issue 8
_journal_name_full 'Acta Crystallographica Section C'
_journal_page_first 1310
_journal_page_last 1313
_journal_paper_doi 10.1107/S0108270199005533
_journal_volume 55
_journal_year 1999
_chemical_formula_sum 'C14 H18 O6'
_chemical_formula_weight 282.28
_chemical_name_systematic
;(6R,12R,14R)-(E,E)-12-Hydroxy-6,14-dimethyl-1,7-dioxa-3,9-cyclotetradecadiene-
 2,8,11-trione
;
_space_group_IT_number 19
_symmetry_cell_setting orthorhombic
_symmetry_space_group_name_Hall 'P 2ac 2ab'
_symmetry_space_group_name_H-M 'P 21 21 21'
_audit_creation_method SHELXL-97
_cell_angle_alpha 90.00
_cell_angle_beta 90.00
_cell_angle_gamma 90.00
_cell_formula_units_Z 4
_cell_length_a 7.7650(10)
_cell_length_b 9.692(2)
_cell_length_c 18.855(3)
_cell_measurement_reflns_used 56
_cell_measurement_temperature 143(2)
_cell_measurement_theta_max 11.5
_cell_measurement_theta_min 10
_cell_volume 1419.0(4)
_computing_cell_refinement DIF4
_computing_data_collection 'DIF4 (Stoe & Cie, 1992a)'
_computing_data_reduction 'REDU4 (Stoe & Cie, 1992b)'
_computing_molecular_graphics 'XP (Siemens, 1994)'
_computing_publication_material SHELXL97
_computing_structure_refinement 'SHELXL97 (Sheldrick, 1997)'
_computing_structure_solution 'SHELXS97 (Sheldrick, 1990)'
_diffrn_ambient_temperature 143(2)
_diffrn_measured_fraction_theta_full 0.998
_diffrn_measured_fraction_theta_max 0.996
_diffrn_measurement_device_type 'Stoe STADI-4'
_diffrn_measurement_method \w/\q-scans
_diffrn_radiation_monochromator graphite
_diffrn_radiation_source 'fine-focus sealed tube'
_diffrn_radiation_type MoK\a
_diffrn_radiation_wavelength 0.71073
_diffrn_reflns_av_R_equivalents 0.0306
_diffrn_reflns_av_sigmaI/netI 0.0418
_diffrn_reflns_limit_h_max 4
_diffrn_reflns_limit_h_min -10
_diffrn_reflns_limit_k_max 12
_diffrn_reflns_limit_k_min 0
_diffrn_reflns_limit_l_max 24
_diffrn_reflns_limit_l_min 0
_diffrn_reflns_number 3032
_diffrn_reflns_theta_full 27.50
_diffrn_reflns_theta_max 27.56
_diffrn_reflns_theta_min 3.01
_diffrn_standards_decay_% 0
_diffrn_standards_interval_time 60
_diffrn_standards_number 3
_exptl_absorpt_coefficient_mu 0.104
_exptl_absorpt_correction_type none
_exptl_crystal_colour colourless
_exptl_crystal_density_diffrn 1.321
_exptl_crystal_density_meas ?
_exptl_crystal_description tablet
_exptl_crystal_F_000 600
_exptl_crystal_size_max 0.70
_exptl_crystal_size_mid 0.45
_exptl_crystal_size_min 0.15
_refine_diff_density_max 0.218
_refine_diff_density_min -0.217
_refine_ls_abs_structure_details 'Flack (1983)'
_refine_ls_abs_structure_Flack 'not reliably determined'
_refine_ls_extinction_coef 0.029(3)
_refine_ls_extinction_method 'SHELXL97 (Sheldrick, 1997)'
_refine_ls_goodness_of_fit_ref 1.067
_refine_ls_hydrogen_treatment mixed
_refine_ls_matrix_type full
_refine_ls_number_parameters 185
_refine_ls_number_reflns 1892
_refine_ls_number_restraints 0
_refine_ls_restrained_S_all 1.067
_refine_ls_R_factor_all 0.0543
_refine_ls_R_factor_gt 0.0410
_refine_ls_shift/su_max 0.000
_refine_ls_shift/su_mean 0.000
_refine_ls_structure_factor_coef Fsqd
_refine_ls_weighting_details 'calc w = 1/[\s^2^(Fo^2^)+(0.0469P)^2^+0.1913P] where P=(Fo^2^+2Fc^2^)/3'
_refine_ls_weighting_scheme calc
_refine_ls_wR_factor_ref 0.1030
_reflns_number_gt 1585
_reflns_number_total 1892
_reflns_threshold_expression I>2\s(I)
_cod_data_source_file bm1328.cif
_cod_data_source_block kleist
_cod_depositor_comments
;
The following automatic conversions were performed:

'_exptl_crystal_density_meas' value 'not measured' was changed to '?'
- the value is perceived as not measured.

Automatic conversion script
Id: cif_fix_values 3008 2015-01-20 13:52:24Z robertas 
;
_cod_database_code 2008755
_cod_database_fobs_code 2008755

loop_
_symmetry_equiv_pos_as_xyz
'x, y, z'
'-x+1/2, -y, z+1/2'
'-x, y+1/2, -z+1/2'
'x+1/2, -y+1/2, -z'

loop_
_atom_site_label
_atom_site_fract_x
_atom_site_fract_y
_atom_site_fract_z
_atom_site_U_iso_or_equiv
_atom_site_adp_type
_atom_site_calc_flag
_atom_site_refinement_flags
_atom_site_occupancy
_atom_site_disorder_assembly
_atom_site_disorder_group
_atom_site_type_symbol
O1 0.5671(2) 0.36291(16) 0.16652(8) 0.0286(4) Uani d . 1 . . O
C2 0.4345(3) 0.4335(3) 0.19473(12) 0.0308(5) Uani d . 1 . . C
C3 0.3731(3) 0.3706(3) 0.26142(12) 0.0329(6) Uani d . 1 . . C
H3 0.3952 0.2756 0.2701 0.039 Uiso calc R 1 . . H
C4 0.2884(3) 0.4427(3) 0.30917(13) 0.0348(6) Uani d . 1 . . C
H4 0.2603 0.5356 0.2982 0.042 Uiso calc R 1 . . H
C5 0.2336(4) 0.3873(3) 0.37985(13) 0.0378(7) Uani d . 1 . . C
H5A 0.2121 0.2870 0.3753 0.045 Uiso calc R 1 . . H
H5B 0.1238 0.4317 0.3937 0.045 Uiso calc R 1 . . H
C6 0.3651(3) 0.4108(3) 0.43825(12) 0.0308(5) Uani d . 1 . . C
H6 0.3795 0.5118 0.4473 0.037 Uiso calc R 1 . . H
O7 0.5249(2) 0.35182(17) 0.41283(8) 0.0308(4) Uani d . 1 . . O
C8 0.6444(4) 0.4370(3) 0.38634(12) 0.0317(6) Uani d . 1 . . C
C9 0.7538(3) 0.3613(3) 0.33578(12) 0.0286(5) Uani d . 1 . . C
H9 0.7676 0.2644 0.3409 0.034 Uiso calc R 1 . . H
C10 0.8329(3) 0.4259(3) 0.28358(11) 0.0283(5) Uani d . 1 . . C
H10 0.8400 0.5237 0.2840 0.034 Uiso calc R 1 . . H
C11 0.9102(3) 0.3480(2) 0.22457(12) 0.0271(5) Uani d . 1 . . C
C12 0.9426(4) 0.4211(2) 0.15393(12) 0.0315(5) Uani d . 1 . . C
H12 1.0640 0.4020 0.1392 0.038 Uiso calc R 1 . . H
C13 0.8233(4) 0.3663(3) 0.09643(12) 0.0325(6) Uani d . 1 . . C
H13A 0.8712 0.3928 0.0497 0.039 Uiso calc R 1 . . H
H13B 0.8236 0.2642 0.0989 0.039 Uiso calc R 1 . . H
C14 0.6388(4) 0.4155(2) 0.10008(11) 0.0295(5) Uani d . 1 . . C
H14 0.6359 0.5186 0.1003 0.035 Uiso calc R 1 . . H
O21 0.3744(3) 0.5361(2) 0.16829(10) 0.0525(6) Uani d . 1 . . O
C61 0.3203(4) 0.3368(3) 0.50610(13) 0.0424(7) Uani d . 1 . . C
H61A 0.3138 0.2373 0.4971 0.051 Uiso calc R 1 . . H
H61B 0.2088 0.3698 0.5236 0.051 Uiso calc R 1 . . H
H61C 0.4093 0.3551 0.5417 0.051 Uiso calc R 1 . . H
O81 0.6542(3) 0.5582(2) 0.39955(11) 0.0553(6) Uani d . 1 . . O
O111 0.9458(2) 0.22617(17) 0.22961(9) 0.0339(4) Uani d . 1 . . O
O121 0.9203(3) 0.56550(18) 0.15716(9) 0.0405(5) Uani d . 1 . . O
H121 0.9917 0.5993 0.1858 0.049 Uiso calc R 1 . . H
C141 0.5314(4) 0.3613(3) 0.03878(12) 0.0413(7) Uani d . 1 . . C
H14A 0.5327 0.2602 0.0392 0.050 Uiso calc R 1 . . H
H14B 0.5795 0.3947 -0.0061 0.050 Uiso calc R 1 . . H
H14C 0.4126 0.3941 0.0437 0.050 Uiso calc R 1 . . H

loop_
_atom_site_aniso_label
_atom_site_aniso_U_11
_atom_site_aniso_U_22
_atom_site_aniso_U_33
_atom_site_aniso_U_12
_atom_site_aniso_U_13
_atom_site_aniso_U_23
O1 0.0330(9) 0.0277(8) 0.0251(7) 0.0002(8) -0.0023(7) 0.0034(7)
C2 0.0320(13) 0.0335(12) 0.0269(11) 0.0010(13) -0.0070(11) -0.0009(10)
C3 0.0314(13) 0.0343(12) 0.0329(12) -0.0025(12) -0.0042(11) 0.0017(11)
C4 0.0298(14) 0.0413(14) 0.0332(12) 0.0050(13) -0.0048(11) 0.0022(12)
C5 0.0298(14) 0.0466(16) 0.0370(13) -0.0009(13) 0.0027(12) -0.0041(12)
C6 0.0310(13) 0.0316(12) 0.0299(12) 0.0019(12) 0.0047(11) 0.0002(10)
O7 0.0304(9) 0.0303(8) 0.0315(8) 0.0027(8) 0.0029(8) 0.0054(7)
C8 0.0307(13) 0.0384(14) 0.0260(11) -0.0053(13) -0.0038(11) -0.0042(10)
C9 0.0254(12) 0.0325(12) 0.0280(11) 0.0025(11) -0.0037(10) 0.0027(10)
C10 0.0287(13) 0.0269(11) 0.0294(11) -0.0047(12) -0.0019(10) 0.0002(10)
C11 0.0214(11) 0.0306(11) 0.0293(11) -0.0030(11) -0.0031(10) 0.0027(10)
C12 0.0313(13) 0.0334(12) 0.0300(12) -0.0030(13) 0.0004(11) 0.0037(10)
C13 0.0413(15) 0.0301(12) 0.0262(11) -0.0002(13) 0.0005(11) -0.0022(10)
C14 0.0396(14) 0.0251(11) 0.0238(11) -0.0053(12) -0.0052(11) 0.0021(9)
O21 0.0669(15) 0.0480(11) 0.0426(11) 0.0266(12) 0.0033(12) 0.0120(9)
C61 0.0471(18) 0.0473(16) 0.0328(13) -0.0029(16) 0.0099(13) 0.0009(12)
O81 0.0589(14) 0.0438(11) 0.0632(13) -0.0208(12) 0.0202(13) -0.0266(10)
O111 0.0337(10) 0.0298(8) 0.0382(9) 0.0054(8) 0.0005(8) 0.0049(7)
O121 0.0538(13) 0.0311(9) 0.0366(10) -0.0143(10) -0.0122(9) 0.0072(8)
C141 0.0518(18) 0.0418(14) 0.0302(12) -0.0078(16) -0.0125(13) 0.0013(11)

loop_
_atom_type_symbol
_atom_type_description
_atom_type_scat_dispersion_real
_atom_type_scat_dispersion_imag
_atom_type_scat_source
C C 0.0033 0.0016 'International Tables Vol C Tables 4.2.6.8 and 6.1.1.4'
H H 0.0000 0.0000 'International Tables Vol C Tables 4.2.6.8 and 6.1.1.4'
O O 0.0106 0.0060 'International Tables Vol C Tables 4.2.6.8 and 6.1.1.4'

loop_
_geom_angle_atom_site_label_1
_geom_angle_atom_site_label_2
_geom_angle_atom_site_label_3
_geom_angle
C2 O1 C14 116.92(18)
O21 C2 O1 123.5(2)
O21 C2 C3 124.6(3)
O1 C2 C3 111.9(2)
C4 C3 C2 121.6(2)
C3 C4 C5 124.1(3)
C4 C5 C6 113.6(2)
O7 C6 C61 106.9(2)
O7 C6 C5 106.08(19)
C61 C6 C5 112.9(2)
C8 O7 C6 118.31(19)
O81 C8 O7 124.7(3)
O81 C8 C9 125.7(3)
O7 C8 C9 109.5(2)
C10 C9 C8 121.0(2)
C9 C10 C11 120.7(2)
O111 C11 C10 122.1(2)
O111 C11 C12 118.7(2)
C10 C11 C12 119.2(2)
O121 C12 C13 107.6(2)
O121 C12 C11 113.7(2)
C13 C12 C11 111.0(2)
C14 C13 C12 115.8(2)
O1 C14 C13 106.85(18)
O1 C14 C141 108.8(2)
C13 C14 C141 112.1(2)

loop_
_geom_bond_atom_site_label_1
_geom_bond_atom_site_label_2
_geom_bond_site_symmetry_2
_geom_bond_distance
_geom_bond_publ_flag
O1 C2 . 1.346(3) ?
O1 C14 . 1.462(3) ?
C2 O21 . 1.206(3) ?
C2 C3 . 1.477(3) ?
C3 C4 . 1.316(3) y
C4 C5 . 1.498(4) ?
C5 C6 . 1.519(4) ?
C6 O7 . 1.448(3) ?
C6 C61 . 1.507(3) ?
O7 C8 . 1.338(3) ?
C8 O81 . 1.204(3) ?
C8 C9 . 1.472(3) y
C9 C10 . 1.318(3) y
C10 C11 . 1.472(3) y
C11 O111 . 1.216(3) ?
C11 C12 . 1.529(3) ?
C12 O121 . 1.411(3) ?
C12 C13 . 1.522(3) ?
C13 C14 . 1.512(4) ?
C14 C141 . 1.519(3) ?

loop_
_geom_hbond_atom_site_label_D
_geom_hbond_atom_site_label_H
_geom_hbond_atom_site_label_A
_geom_hbond_site_symmetry_A
_geom_hbond_distance_DH
_geom_hbond_distance_HA
_geom_hbond_distance_DA
_geom_hbond_angle_DHA
_geom_hbond_publ_flag
C9 H9 O21 3_645 0.95 2.48 3.306(3) 145.6 y
C5 H5A O121 3_645 0.99 2.46 3.412(3) 161.7 y
C4 H4 O111 3_655 0.95 2.50 3.375(3) 153.3 y
O121 H121 O111 3_755 0.84 2.07 2.840(2) 151.8 y
C10 H10 O111 3_755 0.95 2.59 3.389(3) 142.6 y

loop_
_geom_torsion_atom_site_label_1
_geom_torsion_atom_site_label_2
_geom_torsion_atom_site_label_3
_geom_torsion_atom_site_label_4
_geom_torsion
_geom_torsion_publ_flag
C14 O1 C2 O21 -0.3(3) ?
C14 O1 C2 C3 179.85(19) y
O21 C2 C3 C4 -22.9(4) ?
O1 C2 C3 C4 157.0(2) y
C2 C3 C4 C5 -175.6(2) y
C3 C4 C5 C6 91.2(3) y
C4 C5 C6 O7 -54.8(3) y
C4 C5 C6 C61 -171.6(2) ?
C61 C6 O7 C8 -138.6(2) ?
C5 C6 O7 C8 100.7(2) y
C6 O7 C8 O81 22.5(4) ?
C6 O7 C8 C9 -154.15(19) y
O81 C8 C9 C10 -23.2(4) ?
O7 C8 C9 C10 153.4(2) y
C8 C9 C10 C11 -166.6(2) y
C9 C10 C11 O111 -19.9(4) ?
C9 C10 C11 C12 158.4(2) y
O111 C11 C12 O121 -171.4(2) ?
C10 C11 C12 O121 10.3(3) ?
O111 C11 C12 C13 67.2(3) ?
C10 C11 C12 C13 -111.1(2) y
O121 C12 C13 C14 -49.1(3) ?
C11 C12 C13 C14 75.9(3) y
C2 O1 C14 C13 154.82(19) y
C2 O1 C14 C141 -83.9(2) ?
C12 C13 C14 O1 -63.6(2) y
C12 C13 C14 C141 177.2(2) ?

loop_
_cod_related_entry_id
_cod_related_entry_database
_cod_related_entry_code
1 ChemSpider 21182940
